data_7242037
loop_
_publ_author_name
'Aksenov, Alexander V.'
'Aksenov, Dmitrii A.'
'Aksenov, Nicolai A.'
'Skomorokhov, Anton A.'
'Aleksandrova, Elena V.'
'Rubin, Michael'

_publ_section_title
;
 Preparation of spiro[indole-3,5&#x2032;-isoxazoles] via Grignard
 conjugate addition/spirocyclization sequence
;
_journal_issue 3
_journal_name_full 'RSC Advances'
_journal_page_first 1783
_journal_page_last 1793
_journal_paper_doi 10.1039/D0RA10219A
_journal_volume 11
_journal_year 2021
_chemical_formula_moiety 'C22 H14 F2 N2 O'
_chemical_formula_sum 'C22 H14 F2 N2 O'
_chemical_formula_weight 360.35
_chemical_name_systematic 4'-(3,5-difluorophenyl)-2-phenyl-4'H-spiro[indole-3,5'-isoxazole]
_space_group_crystal_system monoclinic
_space_group_IT_number 14
_space_group_name_Hall '-P 2ybc'
_space_group_name_H-M_alt 'P 1 21/c 1'
_atom_sites_solution_hydrogens geom
_atom_sites_solution_primary dual
_audit_creation_date 2020-08-22
_audit_creation_method
;
Olex2 1.2
(compiled 2018.05.29 svn.r3508 for OlexSys, GUI svn.r5506)
;
_audit_update_record
;
2020-08-22 deposited with the CCDC.	2020-12-22 downloaded from the CCDC.
;
_cell_angle_alpha 90
_cell_angle_beta 103.3576(18)
_cell_angle_gamma 90
_cell_formula_units_Z 8
_cell_length_a 20.4243(4)
_cell_length_b 15.3838(2)
_cell_length_c 11.4158(2)
_cell_measurement_reflns_used 15198
_cell_measurement_temperature 104(6)
_cell_measurement_theta_max 75.8320
_cell_measurement_theta_min 3.5680
_cell_volume 3489.85(11)
_computing_cell_refinement 'CrysAlisPro 1.171.40.67a (Rigaku OD, 2019)'
_computing_data_collection 'CrysAlisPro 1.171.40.67a (Rigaku OD, 2019)'
_computing_data_reduction 'CrysAlisPro 1.171.40.67a (Rigaku OD, 2019)'
_computing_molecular_graphics 'Olex2 (Dolomanov et al., 2009)'
_computing_publication_material 'Olex2 (Dolomanov et al., 2009)'
_computing_structure_refinement 'ShelXL (Sheldrick, 2015)'
_computing_structure_solution 'ShelXT (Sheldrick, 2015)'
_diffrn_ambient_environment N~2~
_diffrn_ambient_temperature 104(6)
_diffrn_detector 'CCD plate'
_diffrn_detector_area_resol_mean 5.2529
_diffrn_detector_type AtlasS2
_diffrn_measured_fraction_theta_full 1.000
_diffrn_measured_fraction_theta_max 0.996
_diffrn_measurement_details
;
List of Runs (angles in degrees, time in seconds):

  # Type    Start    End  Width  t~exp~   \w     \q     \k     \f   Frames
#--------------------------------------------------------------------------
  1  \w    -66.00  33.00   1.00    1.75    --  -41.35  38.00 150.00   99
  2  \w   -121.00   0.00   1.00    1.75    --  -41.35 -19.00 -30.00  121
  3  \w      7.00  34.00   1.00    1.75    --   41.35  83.00 -16.72   27
  4  \w      7.00  34.00   1.00    1.75    --   41.35  83.00  58.07   27
  5  \w    -31.00  69.00   1.00    1.75    --   41.35 -57.00-180.00  100
  6  \w      7.00  33.00   1.00    1.75    --   41.35  84.00-110.50   26
  7  \w     30.00 106.00   1.00    7.01    --  112.00 -95.00-120.00   76
  8  \w     46.00 178.00   1.00    7.01    --  112.00  13.00 158.67  132
  9  \w     40.00 141.00   1.00    7.01    --  112.00 -61.00 120.00  101
 10  \w     30.00 106.00   1.00    7.01    --  112.00 -95.00  30.00   76
 11  \w     40.00 141.00   1.00    7.01    --  112.00 -61.00-120.00  101
 12  \w     30.00 106.00   1.00    7.01    --  112.00 -95.00 150.00   76
 13  \w     39.00 138.00   1.00    7.01    --  112.00 -45.00 120.00   99
 14  \w     30.00  96.00   1.00    7.01    --  112.00 -95.00 -90.00   66
 15  \w    116.00 141.00   1.00    7.01    --  112.00  30.00  30.00   25
 16  \w     80.00 107.00   1.00    7.01    --  112.00 -22.00 -69.16   27
 17  \w     89.00 128.00   1.00    7.01    --  112.00  45.00  90.00   39
 18  \w     41.00  99.00   1.00    7.01    --  112.00-111.00 150.00   58
 19  \w     37.00  78.00   1.00    7.01    --  112.00-111.00   0.00   41
 20  \w     77.00 106.00   1.00    7.01    --  112.00 -45.00-120.00   29
 21  \w    121.00 148.00   1.00    7.01    --  112.00  45.00  60.00   27
 22  \w     76.00 106.00   1.00    7.01    --  112.00 178.00  30.00   30
 23  \w     54.00  82.00   1.00    7.01    --  112.00 -84.00 173.91   28
 24  \w    103.00 130.00   1.00    7.01    --  112.00 -84.00 173.91   27
 25  \w    133.00 158.00   1.00    7.01    --  112.00  77.00  90.00   25
 26  \w    145.00 178.00   1.00    7.01    --  112.00  77.00 120.00   33
 27  \w     38.00  66.00   1.00    7.01    --  112.00 -95.00 -30.00   28
 28  \w    118.00 178.00   1.00    7.01    --  112.00 111.00  60.00   60
 29  \w     38.00 103.00   1.00    7.01    --  112.00 -30.00 150.00   65
 30  \w    128.00 160.00   1.00    7.01    --  112.00  31.00-110.00   32
 31  \w     54.00 108.00   1.00    7.01    --  112.00-111.00  30.00   54
 32  \w     37.00  74.00   1.00    7.01    --  112.00 -30.00-150.00   37
 33  \w    115.00 140.00   1.00    7.01    --  112.00 -30.00-150.00   25
;
_diffrn_measurement_device 'four-circle diffractometer'
_diffrn_measurement_device_type 'SuperNova, Dual, Cu at home/near, AtlasS2'
_diffrn_measurement_method '\w scans'
_diffrn_orient_matrix_type 'CrysAlisPro convention (1999,Acta A55,543-557)'
_diffrn_orient_matrix_UB_11 0.0114263000
_diffrn_orient_matrix_UB_12 0.0395538000
_diffrn_orient_matrix_UB_13 0.1269988000
_diffrn_orient_matrix_UB_21 0.0766495000
_diffrn_orient_matrix_UB_22 -0.0072700000
_diffrn_orient_matrix_UB_23 0.0141993000
_diffrn_orient_matrix_UB_31 0.0011662000
_diffrn_orient_matrix_UB_32 0.0917594000
_diffrn_orient_matrix_UB_33 -0.0538115000
_diffrn_radiation_monochromator mirror
_diffrn_radiation_probe x-ray
_diffrn_radiation_type CuK\a
_diffrn_radiation_wavelength 1.54184
_diffrn_reflns_av_R_equivalents 0.0317
_diffrn_reflns_av_unetI/netI 0.0196
_diffrn_reflns_Laue_measured_fraction_full 1.000
_diffrn_reflns_Laue_measured_fraction_max 0.996
_diffrn_reflns_limit_h_max 25
_diffrn_reflns_limit_h_min -25
_diffrn_reflns_limit_k_max 19
_diffrn_reflns_limit_k_min -14
_diffrn_reflns_limit_l_max 13
_diffrn_reflns_limit_l_min -14
_diffrn_reflns_number 37744
_diffrn_reflns_point_group_measured_fraction_full 1.000
_diffrn_reflns_point_group_measured_fraction_max 0.996
_diffrn_reflns_theta_full 67.684
_diffrn_reflns_theta_max 76.611
_diffrn_reflns_theta_min 2.223
_diffrn_source 'micro-focus sealed X-ray tube'
_diffrn_source_type 'SuperNova (Cu) X-ray Source'
_exptl_absorpt_coefficient_mu 0.833
_exptl_absorpt_correction_T_max 0.914
_exptl_absorpt_correction_T_min 0.801
_exptl_absorpt_correction_type analytical
_exptl_absorpt_process_details
;
CrysAlisPro 1.171.40.67a (Rigaku Oxford Diffraction, 2019)
Analytical numeric absorption correction using a multifaceted crystal
			model based on expressions derived by R.C. Clark & J.S. Reid.
(Clark, R. C. & Reid, J. S. (1995). Acta Cryst. A51, 887-897)
Empirical absorption correction using spherical harmonics,
 implemented in SCALE3 ABSPACK scaling algorithm.
;
_exptl_crystal_colour 'clear light colourless'
_exptl_crystal_colour_lustre clear
_exptl_crystal_colour_modifier light
_exptl_crystal_colour_primary colourless
_exptl_crystal_density_diffrn 1.372
_exptl_crystal_description block
_exptl_crystal_F_000 1488
_exptl_crystal_preparation 'Prepared by Michael additon of Gringard reagent to niitroalkene'
_exptl_crystal_recrystallization_method 'Crystal was prepared by evaporation of saturated solution'
_exptl_crystal_size_max 0.359
_exptl_crystal_size_mid 0.266
_exptl_crystal_size_min 0.122
_refine_diff_density_max 0.152
_refine_diff_density_min -0.209
_refine_diff_density_rms 0.036
_refine_ls_extinction_method none
_refine_ls_goodness_of_fit_ref 1.026
_refine_ls_hydrogen_treatment constr
_refine_ls_matrix_type full
_refine_ls_number_parameters 542
_refine_ls_number_reflns 7322
_refine_ls_number_restraints 0
_refine_ls_restrained_S_all 1.026
_refine_ls_R_factor_all 0.0507
_refine_ls_R_factor_gt 0.0439
_refine_ls_shift/su_max 0.000
_refine_ls_shift/su_mean 0.000
_refine_ls_structure_factor_coef Fsqd
_refine_ls_weighting_details 'w=1/[\s^2^(Fo^2^)+(0.0624P)^2^+0.6232P] where P=(Fo^2^+2Fc^2^)/3'
_refine_ls_weighting_scheme calc
_refine_ls_wR_factor_gt 0.1158
_refine_ls_wR_factor_ref 0.1230
_reflns_Friedel_coverage 0.000
_reflns_number_gt 6246
_reflns_number_total 7322
_reflns_threshold_expression 'I > 2\s(I)'
_cod_data_source_file d0ra10219a2.cif
_cod_data_source_block anna_ros534_11
_cod_original_cell_volume 3489.86(10)
_cod_database_code 7242037
_shelx_shelxl_version_number 2018/3
_chemical_oxdiff_formula C22H14F2N2O
_shelx_space_group_comment
;
The symmetry employed for this shelxl refinement is uniquely defined
by the following loop, which should always be used as a source of
symmetry information in preference to the above space-group names.
They are only intended as comments.
;
_reflns_odcompleteness_completeness 98.74
_reflns_odcompleteness_iscentric 1
_reflns_odcompleteness_theta 77.17
_olex2_refinement_description
;
1. Fixed Uiso
 At 1.2 times of:
  All C(H) groups
2. Others
 Sof(C50)=Sof(H50)=Sof(C49)=Sof(H49)=Sof(C48)=Sof(H48)=Sof(C47)=Sof(H47)=
 Sof(C46)=Sof(H46)=Sof(C45)=1-FVAR(1)
 Sof(C39)=Sof(C40)=Sof(H40)=Sof(C41)=Sof(H41)=Sof(C42)=Sof(H42)=Sof(C43)=
 Sof(H43)=Sof(C44)=Sof(H44)=FVAR(1)
3.a Ternary CH refined with riding coordinates:
 C9(H9), C31(H31)
3.b Aromatic/amide H refined with riding coordinates:
 C18(H18), C19(H19), C20(H20), C21(H21), C22(H22), C16(H16), C34(H34),
 C38(H38), C12(H12), C10(H10), C32(H32), C36(H36), C14(H14), C27(H27), C40(H40),
  C41(H41), C42(H42), C43(H43), C44(H44), C30(H30), C8(H8), C28(H28), C29(H29),
 C5(H5), C7(H7), C6(H6), C50(H50), C49(H49), C48(H48), C47(H47), C46(H46)
;
_olex2_date_sample_data_collection 2020-07-22
_olex2_exptl_crystal_mounting_method 'Mounted on the glass stick by acrylic glue'
_olex2_submission_special_instructions 'No special instructions were received'
_oxdiff_exptl_absorpt_empirical_details
;
Empirical correction (ABSPACK) includes:
- Absorption correction using spherical harmonics
- Frame scaling
;
_oxdiff_exptl_absorpt_empirical_full_max 1.435
_oxdiff_exptl_absorpt_empirical_full_min 0.727

loop_
_space_group_symop_operation_xyz
'x, y, z'
'-x, y+1/2, -z+1/2'
'-x, -y, -z'
'x, -y-1/2, z-1/2'

loop_
_atom_site_label
_atom_site_type_symbol
_atom_site_fract_x
_atom_site_fract_y
_atom_site_fract_z
_atom_site_U_iso_or_equiv
_atom_site_adp_type
_atom_site_occupancy
_atom_site_site_symmetry_order
_atom_site_calc_flag
_atom_site_refinement_flags_posn
_atom_site_refinement_flags_adp
_atom_site_refinement_flags_occupancy
_atom_site_disorder_assembly
_atom_site_disorder_group
O1 O 0.70551(5) 0.44463(6) 0.19744(9) 0.0473(2) Uani 1 1 d . . . . .
F4 F 0.50427(6) 0.33102(7) 0.78443(12) 0.0826(3) Uani 1 1 d . . . . .
F3 F 0.49002(6) 0.62183(8) 0.89414(12) 0.0842(3) Uani 1 1 d . . . . .
F1 F 0.97848(6) 0.66724(8) 0.44430(12) 0.0891(4) Uani 1 1 d . . . . .
O2 O 0.78763(6) 0.53051(7) 0.76471(12) 0.0643(3) Uani 1 1 d . . . . .
F2 F 0.95332(7) 0.46079(9) 0.72967(11) 0.0942(4) Uani 1 1 d . . . . .
N4 N 0.71156(7) 0.72254(7) 0.79839(11) 0.0531(3) Uani 1 1 d . . . . .
N1 N 0.79144(6) 0.27783(7) 0.36245(13) 0.0541(3) Uani 1 1 d . . . . .
N2 N 0.69755(7) 0.53643(8) 0.19580(13) 0.0562(3) Uani 1 1 d . . . . .
N3 N 0.79248(8) 0.44235(8) 0.80313(15) 0.0657(4) Uani 1 1 d . . . . .
C9 C 0.76990(7) 0.50138(7) 0.38058(12) 0.0415(3) Uani 1 1 d . . . . .
H9 H 0.742603 0.491175 0.439459 0.050 Uiso 1 1 calc R . . . .
C2 C 0.76144(7) 0.42102(8) 0.29659(11) 0.0410(3) Uani 1 1 d . . . . .
C1 C 0.74761(7) 0.33804(8) 0.36201(12) 0.0439(3) Uani 1 1 d . . . . .
C33 C 0.63431(7) 0.49290(8) 0.87019(11) 0.0444(3) Uani 1 1 d . . . . .
C11 C 0.84024(7) 0.52302(8) 0.45028(12) 0.0411(3) Uani 1 1 d . . . . .
C17 C 0.69266(7) 0.32761(8) 0.42414(12) 0.0448(3) Uani 1 1 d . . . . .
C18 C 0.62943(8) 0.36357(9) 0.37793(13) 0.0508(3) Uani 1 1 d . . . . .
H18 H 0.622175 0.398070 0.309239 0.061 Uiso 1 1 calc R . . . .
C19 C 0.57728(9) 0.34803(11) 0.43415(16) 0.0608(4) Uani 1 1 d . . . . .
H19 H 0.534836 0.371105 0.402075 0.073 Uiso 1 1 calc R . . . .
C20 C 0.58806(10) 0.29858(12) 0.53730(17) 0.0683(4) Uani 1 1 d . . . . .
H20 H 0.553145 0.288856 0.575506 0.082 Uiso 1 1 calc R . . . .
C21 C 0.65056(11) 0.26365(14) 0.58360(18) 0.0762(5) Uani 1 1 d . . . . .
H21 H 0.657707 0.230128 0.653194 0.091 Uiso 1 1 calc R . . . .
C22 C 0.70273(9) 0.27769(11) 0.52818(15) 0.0620(4) Uani 1 1 d . . . . .
H22 H 0.744830 0.253700 0.560452 0.074 Uiso 1 1 calc R . . . .
C3 C 0.82071(7) 0.39176(9) 0.24907(13) 0.0468(3) Uani 1 1 d . . . . .
C25 C 0.67812(7) 0.59649(8) 0.68748(12) 0.0460(3) Uani 1 1 d . . . . .
C26 C 0.66887(7) 0.68562(9) 0.69397(13) 0.0484(3) Uani 1 1 d . . . . .
C31 C 0.70935(7) 0.50597(8) 0.88722(12) 0.0458(3) Uani 1 1 d . . . . .
H31 H 0.727306 0.527099 0.969353 0.055 Uiso 1 1 calc R . . . .
C16 C 0.87867(8) 0.58608(9) 0.41088(13) 0.0505(3) Uani 1 1 d . . . . .
H16 H 0.862575 0.614800 0.338243 0.061 Uiso 1 1 calc R . . . .
C24 C 0.73064(7) 0.57131(8) 0.79804(12) 0.0454(3) Uani 1 1 d . . . . .
C23 C 0.74888(8) 0.66140(8) 0.85447(13) 0.0480(3) Uani 1 1 d . . . . .
C34 C 0.60300(8) 0.41408(9) 0.83345(13) 0.0511(3) Uani 1 1 d . . . . .
H34 H 0.627865 0.366327 0.818775 0.061 Uiso 1 1 calc R . . . .
C4 C 0.83540(7) 0.30730(9) 0.29022(15) 0.0537(3) Uani 1 1 d . . . . .
C38 C 0.59549(8) 0.56305(9) 0.89157(13) 0.0522(3) Uani 1 1 d . . . . .
H38 H 0.615637 0.616048 0.917411 0.063 Uiso 1 1 calc R . . . .
C12 C 0.86575(8) 0.48021(9) 0.55829(13) 0.0509(3) Uani 1 1 d . . . . .
H12 H 0.840718 0.437459 0.585625 0.061 Uiso 1 1 calc R . . . .
C10 C 0.73339(8) 0.56709(9) 0.29208(15) 0.0552(4) Uani 1 1 d . . . . .
H10 H 0.736911 0.626525 0.307146 0.066 Uiso 1 1 calc R . . . .
C37 C 0.52722(9) 0.55294(11) 0.87403(14) 0.0580(4) Uani 1 1 d . . . . .
C32 C 0.75051(8) 0.42903(9) 0.86677(16) 0.0589(4) Uani 1 1 d . . . . .
H32 H 0.745376 0.374663 0.899140 0.071 Uiso 1 1 calc R . . . .
C15 C 0.94119(8) 0.60520(11) 0.48176(15) 0.0577(4) Uani 1 1 d . . . . .
C35 C 0.53420(9) 0.40828(10) 0.81923(14) 0.0575(4) Uani 1 1 d . . . . .
C13 C 0.92877(9) 0.50237(11) 0.62392(14) 0.0595(4) Uani 1 1 d . . . . .
C36 C 0.49416(9) 0.47599(12) 0.83847(14) 0.0607(4) Uani 1 1 d . . . . .
H36 H 0.447852 0.470269 0.828189 0.073 Uiso 1 1 calc R . . . .
C14 C 0.96832(8) 0.56504(12) 0.58889(16) 0.0621(4) Uani 1 1 d . . . . .
H14 H 1.010755 0.579191 0.635020 0.075 Uiso 1 1 calc R . . . .
C27 C 0.62600(9) 0.73024(11) 0.60255(16) 0.0616(4) Uani 1 1 d . . . . .
H27 H 0.618985 0.789702 0.607838 0.074 Uiso 1 1 calc R . . . .
C39 C 0.7991(4) 0.6853(6) 0.9693(8) 0.0401(13) Uani 0.58(2) 1 d . . P A 1
C40 C 0.7885(4) 0.7577(5) 1.0335(6) 0.0467(11) Uani 0.58(2) 1 d . . P A 1
H40 H 0.749092 0.789846 1.009853 0.056 Uiso 0.58(2) 1 calc R . P A 1
C41 C 0.8372(4) 0.7820(4) 1.1334(6) 0.0597(14) Uani 0.58(2) 1 d . . P A 1
H41 H 0.830422 0.830550 1.177731 0.072 Uiso 0.58(2) 1 calc R . P A 1
C42 C 0.8965(5) 0.7343(6) 1.1684(9) 0.0695(17) Uani 0.58(2) 1 d . . P A 1
H42 H 0.929592 0.750969 1.235054 0.083 Uiso 0.58(2) 1 calc R . P A 1
C43 C 0.9053(5) 0.6610(4) 1.1016(8) 0.0713(18) Uani 0.58(2) 1 d . . P A 1
H43 H 0.944682 0.628571 1.124104 0.086 Uiso 0.58(2) 1 calc R . P A 1
C44 C 0.8562(5) 0.6362(5) 1.0024(9) 0.0621(15) Uani 0.58(2) 1 d . . P A 1
H44 H 0.861835 0.586769 0.958888 0.074 Uiso 0.58(2) 1 calc R . P A 1
C30 C 0.64515(9) 0.54945(11) 0.58958(14) 0.0603(4) Uani 1 1 d . . . . .
H30 H 0.650877 0.489620 0.585936 0.072 Uiso 1 1 calc R . . . .
C8 C 0.85340(8) 0.42977(12) 0.16968(15) 0.0608(4) Uani 1 1 d . . . . .
H8 H 0.843899 0.486518 0.143061 0.073 Uiso 1 1 calc R . . . .
C28 C 0.59372(9) 0.68264(13) 0.50216(16) 0.0698(5) Uani 1 1 d . . . . .
H28 H 0.565436 0.711047 0.438059 0.084 Uiso 1 1 calc R . . . .
C29 C 0.60290(10) 0.59399(13) 0.49595(15) 0.0718(5) Uani 1 1 d . . . . .
H29 H 0.580455 0.563620 0.428063 0.086 Uiso 1 1 calc R . . . .
C5 C 0.88358(9) 0.25840(12) 0.2529(2) 0.0731(5) Uani 1 1 d . . . . .
H5 H 0.893860 0.202204 0.281297 0.088 Uiso 1 1 calc R . . . .
C7 C 0.90137(9) 0.38007(16) 0.13049(18) 0.0768(5) Uani 1 1 d . . . . .
H7 H 0.923849 0.403701 0.075807 0.092 Uiso 1 1 calc R . . . .
C6 C 0.91596(9) 0.29616(16) 0.1718(2) 0.0820(6) Uani 1 1 d . . . . .
H6 H 0.948228 0.264420 0.144531 0.098 Uiso 1 1 calc R . . . .
C50 C 0.8054(7) 0.7312(11) 1.0387(11) 0.071(3) Uani 0.42(2) 1 d . . P A 2
H50 H 0.766194 0.763548 1.030826 0.085 Uiso 0.42(2) 1 calc R . P A 2
C49 C 0.8591(9) 0.7498(14) 1.1364(9) 0.088(5) Uani 0.42(2) 1 d . . P A 2
H49 H 0.856060 0.793353 1.191439 0.105 Uiso 0.42(2) 1 calc R . P A 2
C48 C 0.9153(10) 0.7018(16) 1.1470(12) 0.098(5) Uani 0.42(2) 1 d . . P A 2
H48 H 0.951320 0.712879 1.211660 0.118 Uiso 0.42(2) 1 calc R . P A 2
C47 C 0.9224(7) 0.6367(13) 1.0664(15) 0.097(4) Uani 0.42(2) 1 d . . P A 2
H47 H 0.962247 0.605441 1.076235 0.117 Uiso 0.42(2) 1 calc R . P A 2
C46 C 0.8682(7) 0.6198(11) 0.9712(16) 0.078(3) Uani 0.42(2) 1 d . . P A 2
H46 H 0.872354 0.575692 0.917663 0.094 Uiso 0.42(2) 1 calc R . P A 2
C45 C 0.8067(9) 0.6665(10) 0.9511(14) 0.060(3) Uani 0.42(2) 1 d . . P A 2

loop_
_atom_site_aniso_label
_atom_site_aniso_U_11
_atom_site_aniso_U_22
_atom_site_aniso_U_33
_atom_site_aniso_U_23
_atom_site_aniso_U_13
_atom_site_aniso_U_12
O1 0.0524(5) 0.0374(5) 0.0470(5) 0.0024(4) 0.0012(4) 0.0029(4)
F4 0.0788(7) 0.0650(6) 0.0946(8) -0.0026(5) 0.0004(6) -0.0265(5)
F3 0.0802(7) 0.0805(7) 0.0957(8) -0.0026(6) 0.0282(6) 0.0277(6)
F1 0.0782(7) 0.0945(8) 0.0954(8) 0.0055(7) 0.0214(6) -0.0433(6)
O2 0.0736(7) 0.0493(6) 0.0778(7) 0.0126(5) 0.0332(6) 0.0162(5)
F2 0.0885(8) 0.1104(10) 0.0673(7) 0.0264(6) -0.0158(6) 0.0003(7)
N4 0.0674(8) 0.0324(5) 0.0549(7) 0.0008(5) 0.0046(6) -0.0044(5)
N1 0.0557(7) 0.0312(5) 0.0708(8) -0.0023(5) 0.0054(6) 0.0048(5)
N2 0.0590(7) 0.0378(6) 0.0656(8) 0.0108(5) 0.0015(6) 0.0053(5)
N3 0.0719(9) 0.0413(7) 0.0849(10) 0.0019(6) 0.0201(8) 0.0136(6)
C9 0.0468(7) 0.0283(5) 0.0489(7) -0.0011(5) 0.0099(5) 0.0013(5)
C2 0.0451(6) 0.0319(6) 0.0432(6) -0.0006(5) 0.0042(5) 0.0024(5)
C1 0.0504(7) 0.0277(5) 0.0477(7) -0.0022(5) -0.0007(5) -0.0003(5)
C33 0.0578(8) 0.0366(6) 0.0368(6) 0.0019(5) 0.0068(5) -0.0008(5)
C11 0.0476(7) 0.0313(5) 0.0446(6) -0.0047(5) 0.0111(5) 0.0002(5)
C17 0.0543(7) 0.0285(5) 0.0471(7) -0.0012(5) 0.0026(6) -0.0052(5)
C18 0.0548(8) 0.0446(7) 0.0501(7) 0.0048(6) 0.0065(6) -0.0017(6)
C19 0.0558(8) 0.0618(9) 0.0634(9) 0.0000(7) 0.0110(7) -0.0060(7)
C20 0.0754(11) 0.0665(10) 0.0671(10) 0.0037(8) 0.0247(9) -0.0156(8)
C21 0.0915(13) 0.0738(11) 0.0637(10) 0.0248(9) 0.0187(10) -0.0031(10)
C22 0.0704(10) 0.0524(8) 0.0584(9) 0.0152(7) 0.0052(7) 0.0026(7)
C3 0.0471(7) 0.0428(7) 0.0485(7) -0.0105(5) 0.0069(6) 0.0009(5)
C25 0.0583(8) 0.0365(6) 0.0430(6) 0.0014(5) 0.0117(6) -0.0029(5)
C26 0.0542(7) 0.0379(6) 0.0505(7) 0.0027(5) 0.0069(6) 0.0003(5)
C31 0.0582(8) 0.0308(6) 0.0456(7) 0.0031(5) 0.0061(6) -0.0001(5)
C16 0.0569(8) 0.0445(7) 0.0505(7) 0.0008(6) 0.0131(6) -0.0079(6)
C24 0.0538(7) 0.0329(6) 0.0492(7) 0.0021(5) 0.0114(6) 0.0025(5)
C23 0.0568(8) 0.0366(6) 0.0481(7) 0.0033(5) 0.0072(6) -0.0073(5)
C34 0.0636(9) 0.0381(6) 0.0485(7) 0.0006(5) 0.0064(6) -0.0017(6)
C4 0.0492(7) 0.0415(7) 0.0652(9) -0.0131(6) 0.0025(6) 0.0060(6)
C38 0.0664(9) 0.0418(7) 0.0480(7) -0.0023(5) 0.0126(6) 0.0028(6)
C12 0.0576(8) 0.0446(7) 0.0491(7) 0.0018(6) 0.0093(6) -0.0002(6)
C10 0.0591(8) 0.0310(6) 0.0696(9) 0.0023(6) 0.0025(7) 0.0048(6)
C37 0.0651(9) 0.0603(9) 0.0491(8) 0.0046(6) 0.0142(7) 0.0135(7)
C32 0.0636(9) 0.0329(6) 0.0775(10) 0.0070(6) 0.0111(8) 0.0053(6)
C15 0.0561(8) 0.0552(8) 0.0647(9) -0.0076(7) 0.0199(7) -0.0154(7)
C35 0.0645(9) 0.0532(8) 0.0491(7) 0.0044(6) 0.0017(7) -0.0124(7)
C13 0.0626(9) 0.0625(9) 0.0482(8) 0.0016(6) 0.0022(7) 0.0074(7)
C36 0.0561(8) 0.0739(10) 0.0498(8) 0.0119(7) 0.0075(6) -0.0012(7)
C14 0.0516(8) 0.0685(10) 0.0619(9) -0.0152(8) 0.0044(7) -0.0025(7)
C27 0.0632(9) 0.0508(8) 0.0663(10) 0.0131(7) 0.0058(8) 0.0063(7)
C39 0.054(2) 0.029(3) 0.035(3) -0.004(2) 0.0044(17) -0.0098(19)
C40 0.054(2) 0.041(2) 0.0452(18) -0.0044(16) 0.0107(16) -0.0059(15)
C41 0.072(3) 0.055(2) 0.0520(18) -0.0053(18) 0.0139(19) -0.0160(19)
C42 0.071(4) 0.072(3) 0.055(3) 0.004(3) -0.007(2) -0.023(3)
C43 0.064(3) 0.063(3) 0.078(4) 0.007(3) -0.005(2) 0.002(2)
C44 0.066(4) 0.046(2) 0.067(3) 0.0044(19) 0.000(2) 0.0058(19)
C30 0.0814(11) 0.0503(8) 0.0474(8) -0.0056(6) 0.0112(7) -0.0103(7)
C8 0.0564(8) 0.0717(10) 0.0549(8) -0.0048(7) 0.0138(7) 0.0008(7)
C28 0.0614(9) 0.0820(12) 0.0580(9) 0.0192(8) -0.0025(7) -0.0023(8)
C29 0.0805(12) 0.0814(12) 0.0473(8) -0.0021(8) 0.0018(8) -0.0180(9)
C5 0.0592(9) 0.0598(10) 0.0950(13) -0.0249(9) 0.0069(9) 0.0147(8)
C7 0.0580(10) 0.1088(16) 0.0665(10) -0.0195(10) 0.0202(8) 0.0029(10)
C6 0.0542(9) 0.0997(15) 0.0904(14) -0.0395(12) 0.0132(9) 0.0151(10)
C50 0.071(6) 0.069(7) 0.069(4) 0.009(5) 0.009(4) -0.015(4)
C49 0.098(10) 0.107(10) 0.052(4) -0.014(6) 0.006(5) -0.050(9)
C48 0.097(9) 0.126(14) 0.059(6) 0.018(7) -0.008(5) -0.053(8)
C47 0.071(5) 0.114(9) 0.091(7) 0.034(6) -0.013(4) -0.010(5)
C46 0.058(5) 0.074(7) 0.088(8) 0.023(5) -0.014(4) -0.006(4)
C45 0.092(6) 0.038(5) 0.049(4) -0.007(3) 0.017(4) -0.021(4)

loop_
_atom_type_symbol
_atom_type_description
_atom_type_scat_dispersion_real
_atom_type_scat_dispersion_imag
_atom_type_scat_source
C C 0.0181 0.0091 'International Tables Vol C Tables 4.2.6.8 and 6.1.1.4'
H H 0.0000 0.0000 'International Tables Vol C Tables 4.2.6.8 and 6.1.1.4'
F F 0.0727 0.0534 'International Tables Vol C Tables 4.2.6.8 and 6.1.1.4'
N N 0.0311 0.0180 'International Tables Vol C Tables 4.2.6.8 and 6.1.1.4'
O O 0.0492 0.0322 'International Tables Vol C Tables 4.2.6.8 and 6.1.1.4'

loop_
_exptl_crystal_face_index_h
_exptl_crystal_face_index_k
_exptl_crystal_face_index_l
_exptl_crystal_face_perp_dist
-11 5 2 0.0955
-1 -4 7 0.1748
-1 -9 3 0.2014
13 0 -2 0.0669
7 -5 4 0.1657
0 -1 -7 0.0974
13 0 0 0.0665
1 10 0 0.1147
0 1 7 0.1569
1 8 5 0.1317
-13 0 0 0.0551
11 2 2 0.0990
10 5 1 0.0994
-10 0 -3 0.0787
-1 -8 4 0.1945
-13 1 4 0.0974
-13 0 2 0.0650
8 -1 -7 0.0859
-1 -10 0 0.2244

loop_
_geom_angle_atom_site_label_1
_geom_angle_atom_site_label_2
_geom_angle_atom_site_label_3
_geom_angle
_geom_angle_site_symmetry_1
_geom_angle_site_symmetry_3
_geom_angle_publ_flag
N2 O1 C2 108.97(9) . . ?
N3 O2 C24 109.59(11) . . ?
C23 N4 C26 107.67(11) . . ?
C1 N1 C4 107.40(12) . . ?
C10 N2 O1 108.55(11) . . ?
C32 N3 O2 108.93(12) . . ?
C2 C9 H9 107.3 . . ?
C11 C9 H9 107.3 . . ?
C11 C9 C2 117.29(11) . . ?
C10 C9 H9 107.3 . . ?
C10 C9 C2 98.85(11) . . ?
C10 C9 C11 118.08(11) . . ?
O1 C2 C9 103.72(9) . . ?
O1 C2 C1 112.67(10) . . ?
O1 C2 C3 110.25(11) . . ?
C1 C2 C9 111.63(11) . . ?
C3 C2 C9 118.53(11) . . ?
C3 C2 C1 100.37(10) . . ?
N1 C1 C2 113.19(13) . . ?
N1 C1 C17 121.86(12) . . ?
C17 C1 C2 124.88(11) . . ?
C34 C33 C31 122.45(13) . . ?
C34 C33 C38 119.20(14) . . ?
C38 C33 C31 118.35(12) . . ?
C16 C11 C9 121.63(12) . . ?
C16 C11 C12 119.70(13) . . ?
C12 C11 C9 118.64(12) . . ?
C18 C17 C1 121.29(12) . . ?
C22 C17 C1 119.65(14) . . ?
C22 C17 C18 119.00(15) . . ?
C17 C18 H18 120.0 . . ?
C19 C18 C17 120.08(14) . . ?
C19 C18 H18 120.0 . . ?
C18 C19 H19 119.9 . . ?
C20 C19 C18 120.24(16) . . ?
C20 C19 H19 119.9 . . ?
C19 C20 H20 120.1 . . ?
C21 C20 C19 119.76(17) . . ?
C21 C20 H20 120.1 . . ?
C20 C21 H21 119.6 . . ?
C20 C21 C22 120.75(16) . . ?
C22 C21 H21 119.6 . . ?
C17 C22 H22 119.9 . . ?
C21 C22 C17 120.16(16) . . ?
C21 C22 H22 119.9 . . ?
C4 C3 C2 106.64(13) . . ?
C8 C3 C2 131.62(14) . . ?
C8 C3 C4 121.36(15) . . ?
C26 C25 C24 106.78(12) . . ?
C30 C25 C26 121.17(14) . . ?
C30 C25 C24 131.93(13) . . ?
C25 C26 N4 111.98(12) . . ?
C27 C26 N4 126.44(13) . . ?
C27 C26 C25 121.42(14) . . ?
C33 C31 H31 108.1 . . ?
C33 C31 C24 115.34(11) . . ?
C24 C31 H31 108.1 . . ?
C32 C31 C33 117.53(12) . . ?
C32 C31 H31 108.1 . . ?
C32 C31 C24 98.96(12) . . ?
C11 C16 H16 120.8 . . ?
C15 C16 C11 118.47(14) . . ?
C15 C16 H16 120.8 . . ?
O2 C24 C25 110.57(12) . . ?
O2 C24 C31 104.71(10) . . ?
O2 C24 C23 111.66(12) . . ?
C25 C24 C31 117.39(12) . . ?
C25 C24 C23 100.13(10) . . ?
C23 C24 C31 112.58(11) . . ?
N4 C23 C24 113.13(12) . . ?
N4 C23 C39 117.4(4) . . ?
N4 C23 C45 129.6(7) . . ?
C39 C23 C24 129.2(4) . . ?
C45 C23 C24 116.9(7) . . ?
C33 C34 H34 120.8 . . ?
C35 C34 C33 118.50(14) . . ?
C35 C34 H34 120.8 . . ?
C3 C4 N1 112.13(13) . . ?
C5 C4 N1 126.40(16) . . ?
C5 C4 C3 121.21(18) . . ?
C33 C38 H38 120.4 . . ?
C37 C38 C33 119.15(14) . . ?
C37 C38 H38 120.4 . . ?
C11 C12 H12 120.7 . . ?
C13 C12 C11 118.57(14) . . ?
C13 C12 H12 120.7 . . ?
N2 C10 C9 115.62(12) . . ?
N2 C10 H10 122.2 . . ?
C9 C10 H10 122.2 . . ?
F3 C37 C38 118.55(15) . . ?
F3 C37 C36 117.83(16) . . ?
C38 C37 C36 123.62(15) . . ?
N3 C32 C31 116.16(13) . . ?
N3 C32 H32 121.9 . . ?
C31 C32 H32 121.9 . . ?
F1 C15 C16 118.64(15) . . ?
F1 C15 C14 117.42(15) . . ?
C14 C15 C16 123.93(15) . . ?
F4 C35 C34 118.03(15) . . ?
F4 C35 C36 117.91(16) . . ?
C36 C35 C34 124.06(15) . . ?
F2 C13 C12 118.39(16) . . ?
F2 C13 C14 117.93(15) . . ?
C12 C13 C14 123.68(15) . . ?
C37 C36 H36 122.3 . . ?
C35 C36 C37 115.47(15) . . ?
C35 C36 H36 122.3 . . ?
C15 C14 C13 115.64(14) . . ?
C15 C14 H14 122.2 . . ?
C13 C14 H14 122.2 . . ?
C26 C27 H27 121.4 . . ?
C26 C27 C28 117.27(15) . . ?
C28 C27 H27 121.4 . . ?
C40 C39 C23 119.9(7) . . ?
C44 C39 C23 118.1(6) . . ?
C44 C39 C40 121.9(7) . . ?
C39 C40 H40 120.4 . . ?
C39 C40 C41 119.1(5) . . ?
C41 C40 H40 120.4 . . ?
C40 C41 H41 119.8 . . ?
C40 C41 C42 120.4(5) . . ?
C42 C41 H41 119.8 . . ?
C41 C42 H42 120.5 . . ?
C41 C42 C43 118.9(6) . . ?
C43 C42 H42 120.5 . . ?
C42 C43 H43 119.7 . . ?
C44 C43 C42 120.6(6) . . ?
C44 C43 H43 119.7 . . ?
C39 C44 C43 119.1(6) . . ?
C39 C44 H44 120.5 . . ?
C43 C44 H44 120.5 . . ?
C25 C30 H30 121.1 . . ?
C25 C30 C29 117.89(15) . . ?
C29 C30 H30 121.1 . . ?
C3 C8 H8 121.2 . . ?
C3 C8 C7 117.55(18) . . ?
C7 C8 H8 121.2 . . ?
C27 C28 H28 119.4 . . ?
C29 C28 C27 121.21(15) . . ?
C29 C28 H28 119.4 . . ?
C30 C29 H29 119.5 . . ?
C28 C29 C30 121.01(16) . . ?
C28 C29 H29 119.5 . . ?
C4 C5 H5 121.2 . . ?
C4 C5 C6 117.52(18) . . ?
C6 C5 H5 121.2 . . ?
C8 C7 H7 119.5 . . ?
C6 C7 C8 120.9(2) . . ?
C6 C7 H7 119.5 . . ?
C5 C6 H6 119.3 . . ?
C7 C6 C5 121.44(17) . . ?
C7 C6 H6 119.3 . . ?
C49 C50 H50 117.7 . . ?
C49 C50 C45 124.6(11) . . ?
C45 C50 H50 117.7 . . ?
C50 C49 H49 121.5 . . ?
C48 C49 C50 116.9(9) . . ?
C48 C49 H49 121.5 . . ?
C49 C48 H48 118.2 . . ?
C49 C48 C47 123.6(10) . . ?
C47 C48 H48 118.2 . . ?
C48 C47 H47 121.0 . . ?
C46 C47 C48 117.9(10) . . ?
C46 C47 H47 121.0 . . ?
C47 C46 H46 118.4 . . ?
C47 C46 C45 123.3(11) . . ?
C45 C46 H46 118.4 . . ?
C50 C45 C23 116.1(12) . . ?
C50 C45 C46 113.7(13) . . ?
C46 C45 C23 130.1(9) . . ?

loop_
_geom_bond_atom_site_label_1
_geom_bond_atom_site_label_2
_geom_bond_distance
_geom_bond_site_symmetry_2
_geom_bond_publ_flag
O1 N2 1.4211(15) . ?
O1 C2 1.4562(15) . ?
F4 C35 1.3534(18) . ?
F3 C37 1.3542(19) . ?
F1 C15 1.3506(18) . ?
O2 N3 1.4218(17) . ?
O2 C24 1.4484(18) . ?
F2 C13 1.3559(19) . ?
N4 C26 1.4226(18) . ?
N4 C23 1.2845(19) . ?
N1 C1 1.2872(18) . ?
N1 C4 1.426(2) . ?
N2 C10 1.263(2) . ?
N3 C32 1.262(2) . ?
C9 H9 0.9800 . ?
C9 C2 1.5495(16) . ?
C9 C11 1.5099(18) . ?
C9 C10 1.5002(18) . ?
C2 C1 1.5377(17) . ?
C2 C3 1.5052(19) . ?
C1 C17 1.468(2) . ?
C33 C31 1.513(2) . ?
C33 C34 1.3896(19) . ?
C33 C38 1.394(2) . ?
C11 C16 1.3866(19) . ?
C11 C12 1.3888(19) . ?
C17 C18 1.392(2) . ?
C17 C22 1.389(2) . ?
C18 H18 0.9300 . ?
C18 C19 1.385(2) . ?
C19 H19 0.9300 . ?
C19 C20 1.376(3) . ?
C20 H20 0.9300 . ?
C20 C21 1.373(3) . ?
C21 H21 0.9300 . ?
C21 C22 1.376(3) . ?
C22 H22 0.9300 . ?
C3 C4 1.391(2) . ?
C3 C8 1.374(2) . ?
C25 C26 1.3884(19) . ?
C25 C24 1.5060(19) . ?
C25 C30 1.371(2) . ?
C26 C27 1.380(2) . ?
C31 H31 0.9800 . ?
C31 C24 1.5622(18) . ?
C31 C32 1.501(2) . ?
C16 H16 0.9300 . ?
C16 C15 1.376(2) . ?
C24 C23 1.5374(18) . ?
C23 C39 1.511(8) . ?
C23 C45 1.420(18) . ?
C34 H34 0.9300 . ?
C34 C35 1.380(2) . ?
C4 C5 1.381(2) . ?
C38 H38 0.9300 . ?
C38 C37 1.371(2) . ?
C12 H12 0.9300 . ?
C12 C13 1.374(2) . ?
C10 H10 0.9300 . ?
C37 C36 1.377(2) . ?
C32 H32 0.9300 . ?
C15 C14 1.368(3) . ?
C35 C36 1.373(3) . ?
C13 C14 1.375(3) . ?
C36 H36 0.9300 . ?
C14 H14 0.9300 . ?
C27 H27 0.9300 . ?
C27 C28 1.391(3) . ?
C39 C40 1.379(7) . ?
C39 C44 1.367(11) . ?
C40 H40 0.9300 . ?
C40 C41 1.381(11) . ?
C41 H41 0.9300 . ?
C41 C42 1.393(9) . ?
C42 H42 0.9300 . ?
C42 C43 1.396(9) . ?
C43 H43 0.9300 . ?
C43 C44 1.383(12) . ?
C44 H44 0.9300 . ?
C30 H30 0.9300 . ?
C30 C29 1.389(3) . ?
C8 H8 0.9300 . ?
C8 C7 1.396(3) . ?
C28 H28 0.9300 . ?
C28 C29 1.381(3) . ?
C29 H29 0.9300 . ?
C5 H5 0.9300 . ?
C5 C6 1.384(3) . ?
C7 H7 0.9300 . ?
C7 C6 1.383(3) . ?
C6 H6 0.9300 . ?
C50 H50 0.9300 . ?
C50 C49 1.402(17) . ?
C50 C45 1.414(12) . ?
C49 H49 0.9300 . ?
C49 C48 1.346(16) . ?
C48 H48 0.9300 . ?
C48 C47 1.390(14) . ?
C47 H47 0.9300 . ?
C47 C46 1.385(17) . ?
C46 H46 0.9300 . ?
C46 C45 1.419(17) . ?

loop_
_geom_torsion_atom_site_label_1
_geom_torsion_atom_site_label_2
_geom_torsion_atom_site_label_3
_geom_torsion_atom_site_label_4
_geom_torsion
_geom_torsion_site_symmetry_1
_geom_torsion_site_symmetry_2
_geom_torsion_site_symmetry_3
_geom_torsion_site_symmetry_4
_geom_torsion_publ_flag
O1 N2 C10 C9 -3.0(2) . . . . ?
O1 C2 C1 N1 122.10(12) . . . . ?
O1 C2 C1 C17 -60.95(16) . . . . ?
O1 C2 C3 C4 -121.21(12) . . . . ?
O1 C2 C3 C8 51.64(19) . . . . ?
F4 C35 C36 C37 179.83(14) . . . . ?
F3 C37 C36 C35 179.96(14) . . . . ?
F1 C15 C14 C13 179.93(15) . . . . ?
O2 N3 C32 C31 -1.3(2) . . . . ?
O2 C24 C23 N4 122.70(14) . . . . ?
O2 C24 C23 C39 -63.1(5) . . . . ?
O2 C24 C23 C45 -51.7(8) . . . . ?
F2 C13 C14 C15 -179.82(16) . . . . ?
N4 C26 C27 C28 173.49(16) . . . . ?
N4 C23 C39 C40 23.7(9) . . . . ?
N4 C23 C39 C44 -152.7(7) . . . . ?
N4 C23 C45 C50 37.4(16) . . . . ?
N4 C23 C45 C46 -138.6(14) . . . . ?
N1 C1 C17 C18 -145.31(14) . . . . ?
N1 C1 C17 C22 31.74(19) . . . . ?
N1 C4 C5 C6 172.78(16) . . . . ?
N2 O1 C2 C9 19.56(14) . . . . ?
N2 O1 C2 C1 140.44(12) . . . . ?
N2 O1 C2 C3 -108.33(12) . . . . ?
N3 O2 C24 C25 -114.91(13) . . . . ?
N3 O2 C24 C31 12.43(16) . . . . ?
N3 O2 C24 C23 134.53(13) . . . . ?
C9 C2 C1 N1 -121.66(13) . . . . ?
C9 C2 C1 C17 55.29(16) . . . . ?
C9 C2 C3 C4 119.55(13) . . . . ?
C9 C2 C3 C8 -67.6(2) . . . . ?
C9 C11 C16 C15 177.07(13) . . . . ?
C9 C11 C12 C13 -177.52(13) . . . . ?
C2 O1 N2 C10 -11.17(17) . . . . ?
C2 C9 C11 C16 98.18(15) . . . . ?
C2 C9 C11 C12 -83.86(16) . . . . ?
C2 C9 C10 N2 14.51(18) . . . . ?
C2 C1 C17 C18 37.99(18) . . . . ?
C2 C1 C17 C22 -144.96(14) . . . . ?
C2 C3 C4 N1 -0.65(16) . . . . ?
C2 C3 C4 C5 173.86(14) . . . . ?
C2 C3 C8 C7 -171.16(15) . . . . ?
C1 N1 C4 C3 3.83(16) . . . . ?
C1 N1 C4 C5 -170.34(15) . . . . ?
C1 C2 C3 C4 -2.19(13) . . . . ?
C1 C2 C3 C8 170.67(15) . . . . ?
C1 C17 C18 C19 175.82(13) . . . . ?
C1 C17 C22 C21 -176.54(16) . . . . ?
C33 C31 C24 O2 -138.18(12) . . . . ?
C33 C31 C24 C25 -15.15(17) . . . . ?
C33 C31 C24 C23 100.32(14) . . . . ?
C33 C31 C32 N3 133.36(16) . . . . ?
C33 C34 C35 F4 -179.44(13) . . . . ?
C33 C34 C35 C36 0.4(2) . . . . ?
C33 C38 C37 F3 -179.44(13) . . . . ?
C33 C38 C37 C36 1.5(2) . . . . ?
C11 C9 C2 O1 -147.22(11) . . . . ?
C11 C9 C2 C1 91.20(14) . . . . ?
C11 C9 C2 C3 -24.65(17) . . . . ?
C11 C9 C10 N2 142.02(15) . . . . ?
C11 C16 C15 F1 -179.31(14) . . . . ?
C11 C16 C15 C14 0.7(3) . . . . ?
C11 C12 C13 F2 179.61(14) . . . . ?
C11 C12 C13 C14 0.2(3) . . . . ?
C17 C18 C19 C20 1.4(2) . . . . ?
C18 C17 C22 C21 0.6(2) . . . . ?
C18 C19 C20 C21 -0.8(3) . . . . ?
C19 C20 C21 C22 0.2(3) . . . . ?
C20 C21 C22 C17 0.0(3) . . . . ?
C22 C17 C18 C19 -1.2(2) . . . . ?
C3 C2 C1 N1 4.85(14) . . . . ?
C3 C2 C1 C17 -178.20(12) . . . . ?
C3 C4 C5 C6 -0.9(2) . . . . ?
C3 C8 C7 C6 -1.0(3) . . . . ?
C25 C26 C27 C28 -1.6(3) . . . . ?
C25 C24 C23 N4 5.63(17) . . . . ?
C25 C24 C23 C39 179.9(5) . . . . ?
C25 C24 C23 C45 -168.7(8) . . . . ?
C25 C30 C29 C28 -0.9(3) . . . . ?
C26 N4 C23 C24 -5.25(18) . . . . ?
C26 N4 C23 C39 179.8(4) . . . . ?
C26 N4 C23 C45 168.2(9) . . . . ?
C26 C25 C24 O2 -121.47(13) . . . . ?
C26 C25 C24 C31 118.53(13) . . . . ?
C26 C25 C24 C23 -3.60(15) . . . . ?
C26 C25 C30 C29 1.0(3) . . . . ?
C26 C27 C28 C29 1.7(3) . . . . ?
C31 C33 C34 C35 -179.44(13) . . . . ?
C31 C33 C38 C37 178.57(13) . . . . ?
C31 C24 C23 N4 -119.85(14) . . . . ?
C31 C24 C23 C39 54.4(5) . . . . ?
C31 C24 C23 C45 65.8(8) . . . . ?
C16 C11 C12 C13 0.5(2) . . . . ?
C16 C15 C14 C13 -0.1(3) . . . . ?
C24 O2 N3 C32 -7.51(19) . . . . ?
C24 C25 C26 N4 1.02(17) . . . . ?
C24 C25 C26 C27 176.77(15) . . . . ?
C24 C25 C30 C29 -174.50(17) . . . . ?
C24 C31 C32 N3 8.55(18) . . . . ?
C24 C23 C39 C40 -150.4(5) . . . . ?
C24 C23 C39 C44 33.3(10) . . . . ?
C24 C23 C45 C50 -149.3(9) . . . . ?
C24 C23 C45 C46 34.7(18) . . . . ?
C23 N4 C26 C25 2.67(19) . . . . ?
C23 N4 C26 C27 -172.82(16) . . . . ?
C23 C39 C40 C41 -175.5(6) . . . . ?
C23 C39 C44 C43 174.8(7) . . . . ?
C34 C33 C31 C24 114.23(14) . . . . ?
C34 C33 C31 C32 -2.0(2) . . . . ?
C34 C33 C38 C37 -1.0(2) . . . . ?
C34 C35 C36 C37 0.0(2) . . . . ?
C4 N1 C1 C2 -5.39(15) . . . . ?
C4 N1 C1 C17 177.55(12) . . . . ?
C4 C3 C8 C7 0.8(2) . . . . ?
C4 C5 C6 C7 0.8(3) . . . . ?
C38 C33 C31 C24 -65.32(16) . . . . ?
C38 C33 C31 C32 178.49(13) . . . . ?
C38 C33 C34 C35 0.1(2) . . . . ?
C38 C37 C36 C35 -0.9(2) . . . . ?
C12 C11 C16 C15 -0.9(2) . . . . ?
C12 C13 C14 C15 -0.4(3) . . . . ?
C10 C9 C2 O1 -19.16(13) . . . . ?
C10 C9 C2 C1 -140.74(12) . . . . ?
C10 C9 C2 C3 103.41(13) . . . . ?
C10 C9 C11 C16 -19.95(19) . . . . ?
C10 C9 C11 C12 158.00(13) . . . . ?
C32 C31 C24 O2 -11.85(14) . . . . ?
C32 C31 C24 C25 111.18(13) . . . . ?
C32 C31 C24 C23 -133.35(12) . . . . ?
C27 C28 C29 C30 -0.5(3) . . . . ?
C39 C40 C41 C42 0.5(10) . . . . ?
C40 C39 C44 C43 -1.5(14) . . . . ?
C40 C41 C42 C43 -0.8(11) . . . . ?
C41 C42 C43 C44 0.0(12) . . . . ?
C42 C43 C44 C39 1.1(13) . . . . ?
C44 C39 C40 C41 0.7(12) . . . . ?
C30 C25 C26 N4 -175.48(14) . . . . ?
C30 C25 C26 C27 0.3(2) . . . . ?
C30 C25 C24 O2 54.5(2) . . . . ?
C30 C25 C24 C31 -65.5(2) . . . . ?
C30 C25 C24 C23 172.38(17) . . . . ?
C8 C3 C4 N1 -174.40(13) . . . . ?
C8 C3 C4 C5 0.1(2) . . . . ?
C8 C7 C6 C5 0.2(3) . . . . ?
C50 C49 C48 C47 0.6(16) . . . . ?
C49 C50 C45 C23 -176.0(9) . . . . ?
C49 C50 C45 C46 0.7(19) . . . . ?
C49 C48 C47 C46 -0.8(18) . . . . ?
C48 C47 C46 C45 1(2) . . . . ?
C47 C46 C45 C23 175.1(12) . . . . ?
C47 C46 C45 C50 -1(2) . . . . ?
C45 C50 C49 C48 -0.5(17) . . . . ?

loop_
_exptl_oxdiff_crystal_face_indexfrac_h
_exptl_oxdiff_crystal_face_indexfrac_k
_exptl_oxdiff_crystal_face_indexfrac_l
_exptl_oxdiff_crystal_face_x
_exptl_oxdiff_crystal_face_y
_exptl_oxdiff_crystal_face_z
-11.4475 4.8851 2.3782 0.3645 -0.8792 0.3069
-0.8969 -4.0558 6.6834 0.6781 0.0556 -0.7328
-1.0988 -9.1012 3.0329 0.0126 0.0250 -0.9996
13.2565 0.0892 -1.8389 -0.0785 0.9893 0.1226
7.3080 -4.8155 3.9655 0.3966 0.6515 -0.6467
0.3093 -0.5158 -7.2407 -0.9364 -0.0754 0.3427
12.9432 -0.1267 -0.1046 0.1296 0.9915 0.0091
1.3251 9.9154 0.2407 0.4379 0.0329 0.8984
-0.2216 1.1473 7.1928 0.9563 0.0768 -0.2820
0.7898 7.6173 4.5458 0.8876 0.0697 0.4553
-12.9432 0.1267 0.1046 -0.1296 -0.9915 -0.0091
10.8380 2.0470 2.4870 0.5207 0.8512 0.0666
10.2561 5.3823 1.0809 0.4674 0.7623 0.4477
-10.4787 -0.1853 -3.0671 -0.5166 -0.8454 0.1358
-1.3135 -8.0389 4.3761 0.2228 0.0199 -0.9747
-12.5579 1.3718 3.7123 0.3822 -0.9198 -0.0885
-13.2557 -0.1198 1.8480 0.0785 -0.9889 -0.1259
7.6682 -0.6477 -6.8535 -0.8084 0.4952 0.3183
-1.3605 -9.9221 0.4197 -0.3547 -0.0262 -0.9346
